data_4336895
loop_
_publ_author_name
'Pablo Bruna'
'Andreas Decken'
'Scott Greer'
'Friedrich Grein'
'H. Donald B. Jenkins'
'Birgit Mueller'
'Jack Passmore'
'Tressia A. P. Paulose'
'J. Mikko Rautiainen'
'Stephanie Richardson'
'Melbourne J. Schriver'

_publ_contact_author_address
;
 Department of Chemistry, University of New Brunswick, Fredericton, 
 New Brunswick, E3B 5A3, Canada
;
_publ_contact_author_email passmore.at.unb.ca
_publ_contact_author_fax 1-506-453-4981
_publ_contact_author_name 'Jack Passmore'
_publ_contact_author_phone 1-506-453-4821
_publ_section_title
;
 Synthesis of (TDAE)(O2SSO2)(s) and Discovery of (TDAE)(O2SSSSO2)(s)
 Containing the First Polythionite, [O2SSSSO2]2-
;
_journal_name_full 'Inorganic Chemistry'
_journal_page_first 13651
_journal_page_last 13662
_journal_paper_doi 10.1021/ic4022195
_journal_volume 52
_journal_year 2013
_chemical_formula_sum 'C10 H28 Br2 N4 O2'
_chemical_formula_weight 396.18
_chemical_name_systematic
; 
 ? 
;
_space_group_IT_number 61
_symmetry_cell_setting orthorhombic
_symmetry_space_group_name_Hall '-P 2ac 2ab'
_symmetry_space_group_name_H-M 'P b c a'
_atom_sites_solution_hydrogens geom
_atom_sites_solution_primary direct
_atom_sites_solution_secondary difmap
_audit_creation_method SHELXL-97
_cell_angle_alpha 90.00
_cell_angle_beta 90.00
_cell_angle_gamma 90.00
_cell_formula_units_Z 8
_cell_length_a 9.2274(12)
_cell_length_b 14.670(2)
_cell_length_c 25.607(4)
_cell_measurement_reflns_used 6806
_cell_measurement_temperature 173(2)
_cell_measurement_theta_max 0.00
_cell_measurement_theta_min 0.00
_cell_volume 3466.3(8)
_computing_cell_refinement 'Bruker SAINT'
_computing_data_collection 'Bruker APEX2'
_computing_data_reduction 'Bruker SAINT'
_computing_molecular_graphics 'Bruker SHELXTL'
_computing_publication_material 'Bruker SHELXTL'
_computing_structure_refinement 'SHELXL-97 (Sheldrick, 2008)'
_computing_structure_solution 'SHELXS-97 (Sheldrick, 2008)'
_diffrn_ambient_temperature 173(2)
_diffrn_measured_fraction_theta_full 1.000
_diffrn_measured_fraction_theta_max 0.988
_diffrn_measurement_device_type 'Bruker APEX-II CCD'
_diffrn_measurement_method '\f and \w scans'
_diffrn_radiation_monochromator graphite
_diffrn_radiation_source 'fine-focus sealed tube'
_diffrn_radiation_type MoK\a
_diffrn_radiation_wavelength 0.71073
_diffrn_reflns_av_R_equivalents 0.0449
_diffrn_reflns_av_sigmaI/netI 0.0280
_diffrn_reflns_limit_h_max 11
_diffrn_reflns_limit_h_min -11
_diffrn_reflns_limit_k_max 18
_diffrn_reflns_limit_k_min -18
_diffrn_reflns_limit_l_max 33
_diffrn_reflns_limit_l_min -32
_diffrn_reflns_number 22577
_diffrn_reflns_theta_full 25.00
_diffrn_reflns_theta_max 27.50
_diffrn_reflns_theta_min 1.59
_exptl_absorpt_coefficient_mu 4.680
_exptl_absorpt_correction_T_max 0.7997
_exptl_absorpt_correction_T_min 0.2562
_exptl_absorpt_correction_type multi-scan
_exptl_absorpt_process_details 'SADABS (Sheldrick, 2008)'
_exptl_crystal_colour Colourless
_exptl_crystal_density_diffrn 1.518
_exptl_crystal_description Plate
_exptl_crystal_F_000 1616
_exptl_crystal_size_max 0.40
_exptl_crystal_size_mid 0.40
_exptl_crystal_size_min 0.05
_refine_diff_density_max 0.942
_refine_diff_density_min -0.647
_refine_diff_density_rms 0.074
_refine_ls_extinction_method none
_refine_ls_goodness_of_fit_ref 1.032
_refine_ls_hydrogen_treatment mixed
_refine_ls_matrix_type full
_refine_ls_number_parameters 183
_refine_ls_number_reflns 3926
_refine_ls_number_restraints 6
_refine_ls_restrained_S_all 1.032
_refine_ls_R_factor_all 0.0502
_refine_ls_R_factor_gt 0.0331
_refine_ls_shift/su_max 0.001
_refine_ls_shift/su_mean 0.000
_refine_ls_structure_factor_coef Fsqd
_refine_ls_weighting_details 'calc w=1/[\s^2^(Fo^2^)+(0.0434P)^2^+3.3426P] where P=(Fo^2^+2Fc^2^)/3'
_refine_ls_weighting_scheme calc
_refine_ls_wR_factor_gt 0.0845
_refine_ls_wR_factor_ref 0.0945
_reflns_number_gt 2967
_reflns_number_total 3926
_reflns_threshold_expression >2sigma(I)
_cod_data_source_file ic4022195_si_002_3.cif
_cod_data_source_block TDAE_Br2_2H2O_CCDC_832203
_cod_database_code 4336895

loop_
_symmetry_equiv_pos_as_xyz
'x, y, z'
'-x+1/2, -y, z+1/2'
'-x, y+1/2, -z+1/2'
'x+1/2, -y+1/2, -z'
'-x, -y, -z'
'x-1/2, y, -z-1/2'
'x, -y-1/2, z-1/2'
'-x-1/2, y-1/2, z'

loop_
_atom_site_label
_atom_site_type_symbol
_atom_site_fract_x
_atom_site_fract_y
_atom_site_fract_z
_atom_site_U_iso_or_equiv
_atom_site_adp_type
_atom_site_occupancy
_atom_site_symmetry_multiplicity
_atom_site_calc_flag
_atom_site_refinement_flags
Br1 Br 0.74604(3) 0.90621(2) 0.486797(12) 0.03966(10) Uani 1 1 d .
Br2 Br 0.43215(4) 0.75125(3) 0.709068(15) 0.05853(13) Uani 1 1 d .
C2 C 0.1404(3) 0.88788(15) 0.62043(10) 0.0248(5) Uani 1 1 d .
C4 C 0.0417(3) 0.71179(18) 0.64486(12) 0.0366(6) Uani 1 1 d .
H4A H 0.0726 0.6764 0.6144 0.055 Uiso 1 1 calc R
H4B H -0.0058 0.6714 0.6701 0.055 Uiso 1 1 calc R
H4C H 0.1265 0.7402 0.6612 0.055 Uiso 1 1 calc R
C10 C 0.1336(4) 0.9316(2) 0.71227(11) 0.0416(7) Uani 1 1 d .
H10A H 0.0539 0.8875 0.7134 0.062 Uiso 1 1 calc R
H10B H 0.0958 0.9928 0.7195 0.062 Uiso 1 1 calc R
H10C H 0.2062 0.9156 0.7386 0.062 Uiso 1 1 calc R
C1 C -0.0206(3) 0.86943(16) 0.62487(9) 0.0247(5) Uani 1 1 d .
C6 C -0.0599(3) 1.03065(17) 0.60623(12) 0.0350(6) Uani 1 1 d .
H6A H -0.0405 1.0706 0.6361 0.052 Uiso 1 1 calc R
H6B H -0.1361 1.0576 0.5845 0.052 Uiso 1 1 calc R
H6C H 0.0286 1.0236 0.5855 0.052 Uiso 1 1 calc R
C8 C 0.1233(3) 0.84196(19) 0.52928(10) 0.0331(6) Uani 1 1 d .
H8A H 0.1214 0.7761 0.5228 0.050 Uiso 1 1 calc R
H8B H 0.1702 0.8729 0.4999 0.050 Uiso 1 1 calc R
H8C H 0.0239 0.8646 0.5331 0.050 Uiso 1 1 calc R
C9 C 0.3382(3) 0.9811(2) 0.65660(12) 0.0433(7) Uani 1 1 d .
H9A H 0.4177 0.9428 0.6693 0.065 Uiso 1 1 calc R
H9B H 0.3321 1.0364 0.6780 0.065 Uiso 1 1 calc R
H9C H 0.3563 0.9980 0.6202 0.065 Uiso 1 1 calc R
C7 C 0.3615(3) 0.8413(2) 0.57335(12) 0.0396(7) Uani 1 1 d .
H7A H 0.4105 0.8934 0.5572 0.059 Uiso 1 1 calc R
H7B H 0.3765 0.7868 0.5518 0.059 Uiso 1 1 calc R
H7C H 0.4015 0.8308 0.6083 0.059 Uiso 1 1 calc R
C3 C -0.2053(3) 0.7502(2) 0.61231(13) 0.0397(7) Uani 1 1 d .
H3A H -0.2654 0.7407 0.6434 0.059 Uiso 1 1 calc R
H3B H -0.1950 0.6924 0.5934 0.059 Uiso 1 1 calc R
H3C H -0.2515 0.7953 0.5895 0.059 Uiso 1 1 calc R
C5 C -0.2552(3) 0.9393(2) 0.64636(12) 0.0393(6) Uani 1 1 d .
H5A H -0.3251 0.9357 0.6176 0.059 Uiso 1 1 calc R
H5B H -0.2724 0.9951 0.6665 0.059 Uiso 1 1 calc R
H5C H -0.2668 0.8862 0.6692 0.059 Uiso 1 1 calc R
N1 N -0.0610(2) 0.78337(14) 0.62819(9) 0.0284(5) Uani 1 1 d .
N3 N 0.2050(2) 0.86039(14) 0.57746(8) 0.0266(4) Uani 1 1 d .
N4 N 0.2007(2) 0.93032(15) 0.66018(9) 0.0292(5) Uani 1 1 d .
N2 N -0.1077(2) 0.94073(14) 0.62515(8) 0.0270(4) Uani 1 1 d .
O1 O 0.4143(3) 0.9364(2) 0.44503(11) 0.0632(7) Uani 1 1 d D
H1 H 0.376(4) 0.975(3) 0.4686(14) 0.095 Uiso 1 1 d D
H2 H 0.504(3) 0.928(3) 0.4578(17) 0.095 Uiso 1 1 d D
O2 O 0.2058(4) 0.61206(17) 0.77031(12) 0.0686(8) Uani 1 1 d D
H3 H 0.131(3) 0.646(3) 0.774(2) 0.103 Uiso 1 1 d D
H4 H 0.264(4) 0.649(3) 0.755(2) 0.103 Uiso 1 1 d D

loop_
_atom_site_aniso_label
_atom_site_aniso_U_11
_atom_site_aniso_U_22
_atom_site_aniso_U_33
_atom_site_aniso_U_23
_atom_site_aniso_U_13
_atom_site_aniso_U_12
Br1 0.03651(16) 0.03855(17) 0.04391(18) 0.00264(13) -0.00061(13) 0.00206(12)
Br2 0.0484(2) 0.0686(2) 0.0586(2) 0.01525(18) -0.01608(16) -0.00084(16)
C2 0.0288(12) 0.0217(11) 0.0240(12) 0.0029(10) -0.0014(10) -0.0005(9)
C4 0.0434(16) 0.0259(13) 0.0403(16) 0.0054(12) -0.0051(13) 0.0018(11)
C10 0.0503(18) 0.0507(17) 0.0240(14) -0.0050(13) 0.0017(13) -0.0130(14)
C1 0.0309(12) 0.0259(11) 0.0173(11) 0.0009(10) -0.0003(10) -0.0023(10)
C6 0.0390(14) 0.0261(13) 0.0397(16) 0.0048(12) 0.0037(13) 0.0028(11)
C8 0.0378(15) 0.0398(15) 0.0216(13) -0.0017(11) -0.0038(11) 0.0013(12)
C9 0.0436(17) 0.0468(17) 0.0396(17) -0.0034(14) -0.0012(14) -0.0203(14)
C7 0.0294(14) 0.0518(17) 0.0376(16) -0.0012(14) 0.0016(13) 0.0055(12)
C3 0.0351(14) 0.0347(14) 0.0491(18) -0.0007(14) -0.0042(14) -0.0111(12)
C5 0.0329(14) 0.0432(15) 0.0419(16) 0.0009(14) 0.0118(13) 0.0039(12)
N1 0.0315(11) 0.0258(10) 0.0279(11) 0.0032(9) -0.0008(9) -0.0039(8)
N3 0.0274(10) 0.0278(11) 0.0246(11) 0.0001(9) -0.0013(9) 0.0005(8)
N4 0.0326(11) 0.0308(11) 0.0243(11) -0.0004(9) -0.0013(9) -0.0072(9)
N2 0.0296(10) 0.0268(10) 0.0246(11) 0.0012(9) 0.0039(9) 0.0008(8)
O1 0.0558(15) 0.0754(17) 0.0583(16) -0.0199(14) -0.0083(13) 0.0068(13)
O2 0.092(2) 0.0474(14) 0.0661(18) 0.0074(13) 0.0226(17) 0.0168(14)

loop_
_atom_type_symbol
_atom_type_description
_atom_type_scat_dispersion_real
_atom_type_scat_dispersion_imag
_atom_type_scat_source
C C 0.0033 0.0016 'International Tables Vol C Tables 4.2.6.8 and 6.1.1.4'
H H 0.0000 0.0000 'International Tables Vol C Tables 4.2.6.8 and 6.1.1.4'
N N 0.0061 0.0033 'International Tables Vol C Tables 4.2.6.8 and 6.1.1.4'
Br Br -0.2901 2.4595 'International Tables Vol C Tables 4.2.6.8 and 6.1.1.4'
O O 0.0106 0.0060 'International Tables Vol C Tables 4.2.6.8 and 6.1.1.4'

loop_
_geom_angle_atom_site_label_1
_geom_angle_atom_site_label_2
_geom_angle_atom_site_label_3
_geom_angle
N3 C2 N4 126.9(2)
N3 C2 C1 116.9(2)
N4 C2 C1 116.2(2)
N1 C4 H4A 109.5
N1 C4 H4B 109.5
H4A C4 H4B 109.5
N1 C4 H4C 109.5
H4A C4 H4C 109.5
H4B C4 H4C 109.5
N4 C10 H10A 109.5
N4 C10 H10B 109.5
H10A C10 H10B 109.5
N4 C10 H10C 109.5
H10A C10 H10C 109.5
H10B C10 H10C 109.5
N2 C1 N1 125.9(2)
N2 C1 C2 117.1(2)
N1 C1 C2 117.0(2)
N2 C6 H6A 109.5
N2 C6 H6B 109.5
H6A C6 H6B 109.5
N2 C6 H6C 109.5
H6A C6 H6C 109.5
H6B C6 H6C 109.5
N3 C8 H8A 109.5
N3 C8 H8B 109.5
H8A C8 H8B 109.5
N3 C8 H8C 109.5
H8A C8 H8C 109.5
H8B C8 H8C 109.5
N4 C9 H9A 109.5
N4 C9 H9B 109.5
H9A C9 H9B 109.5
N4 C9 H9C 109.5
H9A C9 H9C 109.5
H9B C9 H9C 109.5
N3 C7 H7A 109.5
N3 C7 H7B 109.5
H7A C7 H7B 109.5
N3 C7 H7C 109.5
H7A C7 H7C 109.5
H7B C7 H7C 109.5
N1 C3 H3A 109.5
N1 C3 H3B 109.5
H3A C3 H3B 109.5
N1 C3 H3C 109.5
H3A C3 H3C 109.5
H3B C3 H3C 109.5
N2 C5 H5A 109.5
N2 C5 H5B 109.5
H5A C5 H5B 109.5
N2 C5 H5C 109.5
H5A C5 H5C 109.5
H5B C5 H5C 109.5
C1 N1 C3 123.6(2)
C1 N1 C4 121.1(2)
C3 N1 C4 115.1(2)
C2 N3 C8 121.7(2)
C2 N3 C7 124.2(2)
C8 N3 C7 114.0(2)
C2 N4 C10 122.0(2)
C2 N4 C9 123.7(2)
C10 N4 C9 114.3(2)
C1 N2 C5 123.8(2)
C1 N2 C6 121.8(2)
C5 N2 C6 114.3(2)
H1 O1 H2 102(3)
H3 O2 H4 101(3)

loop_
_geom_bond_atom_site_label_1
_geom_bond_atom_site_label_2
_geom_bond_distance
C2 N3 1.315(3)
C2 N4 1.316(3)
C2 C1 1.514(3)
C4 N1 1.478(3)
C4 H4A 0.9800
C4 H4B 0.9800
C4 H4C 0.9800
C10 N4 1.471(3)
C10 H10A 0.9800
C10 H10B 0.9800
C10 H10C 0.9800
C1 N2 1.319(3)
C1 N1 1.319(3)
C6 N2 1.473(3)
C6 H6A 0.9800
C6 H6B 0.9800
C6 H6C 0.9800
C8 N3 1.471(3)
C8 H8A 0.9800
C8 H8B 0.9800
C8 H8C 0.9800
C9 N4 1.475(3)
C9 H9A 0.9800
C9 H9B 0.9800
C9 H9C 0.9800
C7 N3 1.475(3)
C7 H7A 0.9800
C7 H7B 0.9800
C7 H7C 0.9800
C3 N1 1.475(3)
C3 H3A 0.9800
C3 H3B 0.9800
C3 H3C 0.9800
C5 N2 1.466(3)
C5 H5A 0.9800
C5 H5B 0.9800
C5 H5C 0.9800
O1 H1 0.898(18)
O1 H2 0.900(19)
O2 H3 0.857(19)
O2 H4 0.861(19)
